data_7704359
loop_
_publ_author_name
'Wiedmaier, Nicholas R.'
'Speth, Hansj\"org'
'Leistikow, Georg'
'Eichele, Klaus'
'Schubert, Hartmut'
'Mayer, Hermann A.'
'Wesemann, Lars'

_publ_section_title
;
 Conformation controlled stepwise hydride shuffling from the metal to the
 ligand backbone.
;
_journal_issue 21
_journal_name_full 'Dalton transactions (Cambridge, England : 2003)'
_journal_page_first 7218
_journal_page_last 7227
_journal_paper_doi 10.1039/d0dt01431a
_journal_volume 49
_journal_year 2020
_chemical_formula_sum 'C31.5 H31.5 B0.5 Cl0 F12 O P Ru0.5'
_chemical_formula_weight 740.98
_space_group_crystal_system monoclinic
_space_group_IT_number 14
_space_group_name_Hall '-P 2yn'
_space_group_name_H-M_alt 'P 1 21/n 1'
_atom_sites_solution_hydrogens geom
_audit_creation_method SHELXL-2018/1
_audit_update_record
;
2020-02-07 deposited with the CCDC.	2020-05-11 downloaded from the CCDC.
;
_cell_angle_alpha 90
_cell_angle_beta 99.5240(10)
_cell_angle_gamma 90
_cell_formula_units_Z 8
_cell_length_a 12.9706(3)
_cell_length_b 16.5597(3)
_cell_length_c 31.8663(7)
_cell_measurement_reflns_used 9800
_cell_measurement_temperature 99(2)
_cell_measurement_theta_max 28.67
_cell_measurement_theta_min 2.46
_cell_volume 6750.2(2)
_computing_cell_refinement 'Bruker SAINT'
_computing_data_collection 'Bruker APEX2'
_computing_data_reduction 'Bruker SAINT'
_computing_structure_refinement 'SHELXL-2018/1 (Sheldrick, 2018)'
_computing_structure_solution 'SHELXT 2014/4 (Sheldrick, 2014)'
_diffrn_ambient_temperature 99(2)
_diffrn_measured_fraction_theta_full 0.998
_diffrn_measured_fraction_theta_max 0.998
_diffrn_measurement_device_type 'Bruker APEX-II CCD'
_diffrn_measurement_method '\f and \w scans'
_diffrn_radiation_type MoK\a
_diffrn_radiation_wavelength 0.71073
_diffrn_reflns_av_R_equivalents 0.0310
_diffrn_reflns_av_unetI/netI 0.0249
_diffrn_reflns_Laue_measured_fraction_full 0.998
_diffrn_reflns_Laue_measured_fraction_max 0.998
_diffrn_reflns_limit_h_max 14
_diffrn_reflns_limit_h_min -17
_diffrn_reflns_limit_k_max 22
_diffrn_reflns_limit_k_min -22
_diffrn_reflns_limit_l_max 43
_diffrn_reflns_limit_l_min -36
_diffrn_reflns_number 107737
_diffrn_reflns_point_group_measured_fraction_full 0.998
_diffrn_reflns_point_group_measured_fraction_max 0.998
_diffrn_reflns_theta_full 25.242
_diffrn_reflns_theta_max 28.681
_diffrn_reflns_theta_min 1.296
_exptl_absorpt_coefficient_mu 0.387
_exptl_absorpt_correction_T_max 0.7458
_exptl_absorpt_correction_T_min 0.6940
_exptl_absorpt_correction_type multi-scan
_exptl_absorpt_process_details 'SADABS V2008/1 (Bruker AXS)'
_exptl_crystal_colour yellow
_exptl_crystal_density_diffrn 1.458
_exptl_crystal_description prism
_exptl_crystal_F_000 3008
_exptl_crystal_size_max 0.18
_exptl_crystal_size_mid 0.16
_exptl_crystal_size_min 0.14
_refine_diff_density_max 1.675
_refine_diff_density_min -1.348
_refine_diff_density_rms 0.084
_refine_ls_extinction_method none
_refine_ls_goodness_of_fit_ref 1.028
_refine_ls_hydrogen_treatment constr
_refine_ls_matrix_type full
_refine_ls_number_parameters 882
_refine_ls_number_reflns 17376
_refine_ls_number_restraints 0
_refine_ls_restrained_S_all 1.028
_refine_ls_R_factor_all 0.0532
_refine_ls_R_factor_gt 0.0418
_refine_ls_shift/su_max 0.005
_refine_ls_shift/su_mean 0.000
_refine_ls_structure_factor_coef Fsqd
_refine_ls_weighting_details 'w=1/[\s^2^(Fo^2^)+(0.0501P)^2^+10.3849P] where P=(Fo^2^+2Fc^2^)/3'
_refine_ls_weighting_scheme calc
_refine_ls_wR_factor_gt 0.1026
_refine_ls_wR_factor_ref 0.1098
_reflns_Friedel_coverage 0.000
_reflns_number_gt 14599
_reflns_number_total 17376
_reflns_threshold_expression 'I > 2\s(I)'
_cod_data_source_file d0dt01431a2.cif
_cod_data_source_block shelx
_cod_depositor_comments 'Adding full bibliography for 7704358--7704361.cif.'
_cod_original_sg_symbol_H-M 'P 21/n'
_cod_original_formula_sum 'C31.50 H31.50 B0.50 Cl0 F12 O P Ru0.50'
_cod_database_code 7704359
_shelx_shelxl_version_number 2018/1
_shelx_space_group_comment
;
The symmetry employed for this shelxl refinement is uniquely defined
by the following loop, which should always be used as a source of
symmetry information in preference to the above space-group names.
They are only intended as comments.
;

loop_
_space_group_symop_operation_xyz
'x, y, z'
'-x+1/2, y+1/2, -z+1/2'
'-x, -y, -z'
'x-1/2, -y-1/2, z-1/2'

loop_
_atom_site_label
_atom_site_type_symbol
_atom_site_fract_x
_atom_site_fract_y
_atom_site_fract_z
_atom_site_U_iso_or_equiv
_atom_site_adp_type
_atom_site_occupancy
_atom_site_site_symmetry_order
_atom_site_calc_flag
_atom_site_refinement_flags_posn
_atom_site_refinement_flags_adp
_atom_site_refinement_flags_occupancy
_atom_site_disorder_assembly
_atom_site_disorder_group
Ru1 Ru 0.11370(2) 0.32715(2) 0.69329(2) 0.01410(5) Uani 1 1 d . . . . .
P2 P 0.22906(4) 0.23312(3) 0.73359(2) 0.01536(10) Uani 1 1 d . . . . .
P1 P -0.01094(4) 0.39051(3) 0.63974(2) 0.01880(11) Uani 1 1 d . . . . .
F13 F 0.40022(12) 0.96959(9) 0.66770(5) 0.0316(3) Uani 1 1 d . . . . .
F24 F 0.65933(13) 0.45287(9) 0.52876(5) 0.0362(4) Uani 1 1 d . . . . .
F17 F 0.13326(13) 0.69714(10) 0.55185(6) 0.0415(4) Uani 1 1 d . . . . .
F25 F 0.77566(12) 0.51096(10) 0.49944(6) 0.0392(4) Uani 1 1 d . . . . .
F15 F 0.38296(14) 1.03880(9) 0.61039(5) 0.0392(4) Uani 1 1 d . . . . .
F14 F 0.24662(12) 0.99629(10) 0.63409(6) 0.0388(4) Uani 1 1 d . . . . .
F12 F 0.64346(14) 1.01373(10) 0.48571(5) 0.0398(4) Uani 1 1 d . . . . .
F1 F 0.4241(15) 0.4927(9) 0.6383(6) 0.036(2) Uani 0.64(7) 1 d . . P A 1
F2 F 0.5590(9) 0.4428(8) 0.6786(3) 0.034(2) Uani 0.64(7) 1 d . . P A 1
F3 F 0.4456(10) 0.5136(9) 0.7055(4) 0.033(2) Uani 0.64(7) 1 d . . P A 1
F200 F 0.456(2) 0.5038(19) 0.7078(6) 0.036(4) Uani 0.36(7) 1 d . . P A 2
F100 F 0.546(3) 0.4492(16) 0.668(2) 0.066(7) Uani 0.36(7) 1 d . . P A 2
F300 F 0.403(3) 0.502(2) 0.6409(11) 0.045(5) Uani 0.36(7) 1 d . . P A 2
F9 F 0.98686(12) 0.78597(11) 0.59947(6) 0.0411(4) Uani 1 1 d . . . . .
F6 F 0.7647(2) 0.79619(13) 0.73399(7) 0.0527(8) Uani 0.781(2) 1 d . . P B 1
F5 F 0.83659(18) 0.68096(19) 0.74029(9) 0.0554(5) Uani 0.781(2) 1 d . . P B 1
F4 F 0.7107(2) 0.70878(19) 0.77223(6) 0.0574(8) Uani 0.781(2) 1 d . . P B 1
F600 F 0.8368(7) 0.7514(5) 0.7205(2) 0.0427(4) Uani 0.219(2) 1 d . . P B 2
F400 F 0.7132(6) 0.7629(5) 0.7591(3) 0.0388(4) Uani 0.219(2) 1 d . . P B 2
F500 F 0.8009(6) 0.6582(4) 0.7576(2) 0.0316(3) Uani 0.219(2) 1 d . . P B 2
F10 F 0.75002(14) 1.08471(10) 0.52977(6) 0.0437(4) Uani 1 1 d . . . . .
F18 F 0.08807(12) 0.81116(11) 0.52300(6) 0.0422(4) Uani 1 1 d . . . . .
F11 F 0.59190(14) 1.06569(10) 0.53979(6) 0.0418(4) Uani 1 1 d . . . . .
F21 F 0.49644(15) 0.79855(11) 0.41161(5) 0.0427(4) Uani 1 1 d . . . . .
F16 F 0.18592(13) 0.73185(14) 0.49385(6) 0.0554(5) Uani 1 1 d . . . . .
F8 F 0.95223(13) 0.84456(13) 0.65499(5) 0.0490(5) Uani 1 1 d . . . . .
F19 F 0.47517(18) 0.68215(11) 0.38324(5) 0.0532(5) Uani 1 1 d . . . . .
F7 F 1.01377(12) 0.91309(12) 0.60760(7) 0.0529(5) Uani 1 1 d . . . . .
F23 F 0.64238(16) 0.45768(11) 0.46075(6) 0.0532(5) Uani 1 1 d . . . . .
F20 F 0.36075(13) 0.73012(14) 0.41807(6) 0.0523(5) Uani 1 1 d . . . . .
O2 O -0.01756(14) 0.34408(13) 0.76034(6) 0.0337(4) Uani 1 1 d . . . . .
O1 O 0.23134(15) 0.48307(11) 0.72522(7) 0.0392(5) Uani 1 1 d . . . . .
C55 C 0.55267(16) 0.58639(13) 0.66643(7) 0.0180(4) Uani 1 1 d . . . . .
C56 C 0.49404(18) 0.50992(14) 0.67125(7) 0.0230(5) Uani 1 1 d . . . . .
C57 C 0.62111(17) 0.61429(13) 0.70188(7) 0.0190(4) Uani 1 1 d . . . . .
H57 H 0.632298 0.584720 0.727786 0.023 Uiso 1 1 calc R U . . .
C58 C 0.53991(16) 0.62768(13) 0.62800(7) 0.0177(4) Uani 1 1 d . . . . .
H58 H 0.494415 0.605956 0.604257 0.021 Uiso 1 1 calc R U . . .
C59 C 0.59206(16) 0.70049(13) 0.62310(6) 0.0160(4) Uani 1 1 d . . . . .
C60 C 0.70733(17) 0.95434(13) 0.55196(7) 0.0199(4) Uani 1 1 d . . . . .
C61 C 0.65653(16) 0.72962(13) 0.65982(6) 0.0171(4) Uani 1 1 d . . . . .
H61 H 0.690494 0.780188 0.658568 0.021 Uiso 1 1 calc R U . . .
C68 C 0.67179(19) 0.50060(15) 0.49622(8) 0.0254(5) Uani 1 1 d . . . . .
C62 C 0.34617(17) 0.89916(12) 0.60338(7) 0.0172(4) Uani 1 1 d . . . . .
C1 C 0.36047(16) 0.76097(13) 0.55663(6) 0.0167(4) Uani 1 1 d . . . . .
H1 H 0.363337 0.712506 0.540914 0.020 Uiso 1 1 calc R U . . .
C2 C 0.26363(16) 0.79741(13) 0.55688(6) 0.0179(4) Uani 1 1 d . . . . .
C3 C 0.51980(18) 0.68643(14) 0.45823(7) 0.0210(4) Uani 1 1 d . . . . .
C4 C 0.25533(16) 0.86767(13) 0.57996(7) 0.0183(4) Uani 1 1 d . . . . .
H4 H 0.189681 0.893268 0.579718 0.022 Uiso 1 1 calc R U . . .
C5 C 0.52055(17) 0.72792(13) 0.49621(7) 0.0186(4) Uani 1 1 d . . . . .
H5 H 0.488338 0.779548 0.495357 0.022 Uiso 1 1 calc R U . . .
C6 C 0.63205(16) 0.89578(13) 0.55502(6) 0.0171(4) Uani 1 1 d . . . . .
H6 H 0.561544 0.906230 0.542649 0.021 Uiso 1 1 calc R U . . .
C7 C 0.25493(17) 0.24133(14) 0.79310(7) 0.0199(4) Uani 1 1 d . . . . .
C8 C 0.67223(17) 0.68680(13) 0.69794(7) 0.0187(4) Uani 1 1 d . . . . .
C9 C 0.74787(19) 0.71769(14) 0.73513(7) 0.0229(5) Uani 1 1 d . . . . .
C10 C 0.56745(17) 0.61154(14) 0.45773(7) 0.0218(4) Uani 1 1 d . . . . .
H10 H 0.567128 0.583156 0.431801 0.026 Uiso 1 1 calc R U . . .
C11 C 0.56707(16) 0.69650(13) 0.53580(7) 0.0172(4) Uani 1 1 d . . . . .
C12 C 0.34338(18) 0.97573(14) 0.62842(8) 0.0234(5) Uani 1 1 d . . . . .
C13 C 0.16834(18) 0.75960(16) 0.53158(8) 0.0264(5) Uani 1 1 d . . . . .
C14 C 0.61547(17) 0.57938(14) 0.49610(7) 0.0201(4) Uani 1 1 d . . . . .
C15 C 0.45339(16) 0.79323(12) 0.57868(6) 0.0147(4) Uani 1 1 d . . . . .
C16 C 0.6741(2) 1.02969(15) 0.52721(8) 0.0269(5) Uani 1 1 d . . . . .
C17 C -0.10776(18) 0.05029(14) 0.67690(7) 0.0236(5) Uani 1 1 d . . . . .
C18 C -0.17500(19) 0.09682(14) 0.64737(8) 0.0251(5) Uani 1 1 d . . . . .
C19 C 0.34803(19) 0.18940(15) 0.81339(7) 0.0258(5) Uani 1 1 d . . . . .
H19A H 0.412452 0.210650 0.805282 0.039 Uiso 1 1 calc R U . . .
H19B H 0.337417 0.133565 0.803412 0.039 Uiso 1 1 calc R U . . .
H19C H 0.353637 0.190828 0.844432 0.039 Uiso 1 1 calc R U . . .
C20 C 0.61523(16) 0.62097(13) 0.53440(7) 0.0189(4) Uani 1 1 d . . . . .
H20 H 0.648751 0.597233 0.560230 0.023 Uiso 1 1 calc R U . . .
C21 C -0.1504(2) -0.00853(15) 0.70043(8) 0.0291(5) Uani 1 1 d . . . . .
H21 H -0.105270 -0.041149 0.719983 0.035 Uiso 1 1 calc R U . . .
C22 C 0.44279(16) 0.86283(13) 0.60287(6) 0.0165(4) Uani 1 1 d . . . . .
H22 H 0.503411 0.885796 0.619369 0.020 Uiso 1 1 calc R U . . .
C23 C 0.81098(18) 0.94311(15) 0.57077(7) 0.0234(5) Uani 1 1 d . . . . .
H23 H 0.861850 0.984106 0.569969 0.028 Uiso 1 1 calc R U . . .
C24 C 0.27595(18) 0.32973(14) 0.80584(7) 0.0236(5) Uani 1 1 d . . . . .
H24A H 0.293985 0.333665 0.836875 0.035 Uiso 1 1 calc R U . . .
H24B H 0.213206 0.361926 0.796010 0.035 Uiso 1 1 calc R U . . .
H24C H 0.334112 0.350160 0.792789 0.035 Uiso 1 1 calc R U . . .
C25 C -0.13178(19) 0.15901(14) 0.62062(7) 0.0256(5) Uani 1 1 d . . . . .
H25A H -0.189255 0.178722 0.598642 0.031 Uiso 1 1 calc R U . . .
H25B H -0.079493 0.132709 0.605758 0.031 Uiso 1 1 calc R U . . .
C26 C 0.42598(18) 0.29859(15) 0.72498(9) 0.0271(5) Uani 1 1 d . . . . .
H26A H 0.452300 0.294509 0.755559 0.041 Uiso 1 1 calc R U . . .
H26B H 0.386914 0.349107 0.719091 0.041 Uiso 1 1 calc R U . . .
H26C H 0.484917 0.297980 0.709306 0.041 Uiso 1 1 calc R U . . .
C27 C -0.2828(2) 0.08444(16) 0.64314(9) 0.0310(5) Uani 1 1 d . . . . .
H27 H -0.328647 0.116230 0.623413 0.037 Uiso 1 1 calc R U . . .
C28 C 0.35362(17) 0.22678(14) 0.71087(7) 0.0214(4) Uani 1 1 d . . . . .
C29 C 0.4633(2) 0.72338(16) 0.41789(7) 0.0287(5) Uani 1 1 d . . . . .
C30 C 0.65666(16) 0.82169(13) 0.57579(6) 0.0161(4) Uani 1 1 d . . . . .
C31 C -0.07931(19) 0.30239(14) 0.61396(7) 0.0234(5) Uani 1 1 d . . . . .
H31A H -0.152198 0.317347 0.602077 0.028 Uiso 1 1 calc R U . . .
H31B H -0.044462 0.284529 0.590165 0.028 Uiso 1 1 calc R U . . .
C32 C 0.00841(18) 0.06340(13) 0.68272(8) 0.0236(5) Uani 1 1 d . . . . .
H32A H 0.031313 0.056808 0.654787 0.028 Uiso 1 1 calc R U . . .
H32B H 0.043061 0.020757 0.701810 0.028 Uiso 1 1 calc R U . . .
C33 C -0.2581(2) -0.02007(16) 0.69566(9) 0.0343(6) Uani 1 1 d . . . . .
H33 H -0.286187 -0.060015 0.711967 0.041 Uiso 1 1 calc R U . . .
C34 C 0.0589(2) 0.43681(15) 0.59837(8) 0.0271(5) Uani 1 1 d . . . . .
C35 C -0.07967(17) 0.23269(13) 0.64583(7) 0.0197(4) Uani 1 1 d . . . . .
H35 H -0.124044 0.248928 0.667265 0.024 Uiso 1 1 calc R U . . .
C36 C 0.76309(17) 0.81008(14) 0.59200(7) 0.0190(4) Uani 1 1 d . . . . .
H36 H 0.784964 0.759347 0.604269 0.023 Uiso 1 1 calc R U . . .
C37 C 0.94719(18) 0.85369(17) 0.61284(8) 0.0306(5) Uani 1 1 d . . . . .
C38 C 0.1584(2) 0.21131(17) 0.81082(8) 0.0302(5) Uani 1 1 d . . . . .
H38A H 0.167933 0.221607 0.841505 0.045 Uiso 1 1 calc R U . . .
H38B H 0.149547 0.153211 0.805563 0.045 Uiso 1 1 calc R U . . .
H38C H 0.096107 0.239996 0.796675 0.045 Uiso 1 1 calc R U . . .
C39 C -0.0604(2) 0.52068(16) 0.68882(9) 0.0321(6) Uani 1 1 d . . . . .
H39A H -0.008695 0.552333 0.676699 0.048 Uiso 1 1 calc R U . . .
H39B H -0.025709 0.491775 0.714090 0.048 Uiso 1 1 calc R U . . .
H39C H -0.113700 0.556915 0.696824 0.048 Uiso 1 1 calc R U . . .
C40 C 0.04680(17) 0.14718(13) 0.70138(7) 0.0194(4) Uani 1 1 d . . . . .
H40 H 0.008747 0.160350 0.725361 0.023 Uiso 1 1 calc R U . . .
C41 C -0.0070(2) 0.4372(2) 0.55362(8) 0.0403(7) Uani 1 1 d . . . . .
H41A H -0.069094 0.470892 0.553618 0.060 Uiso 1 1 calc R U . . .
H41B H -0.028558 0.381904 0.545447 0.060 Uiso 1 1 calc R U . . .
H41C H 0.034696 0.459037 0.533254 0.060 Uiso 1 1 calc R U . . .
C42 C 0.41399(19) 0.14728(15) 0.72040(8) 0.0278(5) Uani 1 1 d . . . . .
H42A H 0.469039 0.143785 0.702802 0.042 Uiso 1 1 calc R U . . .
H42B H 0.365873 0.101645 0.713950 0.042 Uiso 1 1 calc R U . . .
H42C H 0.445556 0.145704 0.750538 0.042 Uiso 1 1 calc R U . . .
C43 C 0.83728(17) 0.86969(15) 0.59077(7) 0.0222(4) Uani 1 1 d . . . . .
C44 C 0.03260(17) 0.21811(13) 0.66934(7) 0.0182(4) Uani 1 1 d . . . . .
H44 H 0.071126 0.199957 0.646311 0.022 Uiso 1 1 calc R U . . .
C45 C -0.11251(18) 0.45963(15) 0.65570(8) 0.0252(5) Uani 1 1 d . . . . .
C46 C 0.0984(2) 0.52255(16) 0.61051(9) 0.0350(6) Uani 1 1 d . . . . .
H46A H 0.141799 0.541535 0.590077 0.052 Uiso 1 1 calc R U . . .
H46B H 0.140084 0.521880 0.639127 0.052 Uiso 1 1 calc R U . . .
H46C H 0.038645 0.558903 0.610073 0.052 Uiso 1 1 calc R U . . .
C47 C -0.3239(2) 0.02706(17) 0.66700(9) 0.0348(6) Uani 1 1 d . . . . .
H47 H -0.397488 0.019882 0.663763 0.042 Uiso 1 1 calc R U . . .
C48 C 0.3176(2) 0.2317(2) 0.66244(8) 0.0383(6) Uani 1 1 d . . . . .
H48A H 0.280365 0.282645 0.655337 0.058 Uiso 1 1 calc R U . . .
H48B H 0.270788 0.186335 0.653133 0.058 Uiso 1 1 calc R U . . .
H48C H 0.378611 0.229165 0.648012 0.058 Uiso 1 1 calc R U . . .
C49 C 0.16371(18) 0.13652(13) 0.71947(7) 0.0219(4) Uani 1 1 d . . . . .
H49A H 0.198514 0.108870 0.698070 0.026 Uiso 1 1 calc R U . . .
H49B H 0.170950 0.101782 0.745068 0.026 Uiso 1 1 calc R U . . .
C50 C 0.19192(17) 0.42504(13) 0.71186(8) 0.0221(4) Uani 1 1 d . . . . .
C51 C -0.19117(19) 0.40873(17) 0.67553(8) 0.0302(5) Uani 1 1 d . . . . .
H51A H -0.153689 0.376408 0.698961 0.045 Uiso 1 1 calc R U . . .
H51B H -0.229116 0.372814 0.653859 0.045 Uiso 1 1 calc R U . . .
H51C H -0.240835 0.444538 0.686396 0.045 Uiso 1 1 calc R U . . .
B1 B 0.56840(18) 0.75197(14) 0.57851(7) 0.0154(4) Uani 1 1 d . . . . .
C63 C -0.1742(2) 0.50502(18) 0.61741(9) 0.0379(6) Uani 1 1 d . . . . .
H63A H -0.230252 0.536470 0.626733 0.057 Uiso 1 1 calc R U . . .
H63B H -0.204452 0.466041 0.595679 0.057 Uiso 1 1 calc R U . . .
H63C H -0.127018 0.541440 0.605435 0.057 Uiso 1 1 calc R U . . .
C64 C 0.1553(2) 0.38345(18) 0.59786(9) 0.0346(6) Uani 1 1 d . . . . .
H64A H 0.133212 0.327212 0.592736 0.052 Uiso 1 1 calc R U . . .
H64B H 0.201751 0.387493 0.625348 0.052 Uiso 1 1 calc R U . . .
H64C H 0.192459 0.401544 0.575176 0.052 Uiso 1 1 calc R U . . .
C65 C 0.03290(17) 0.33694(14) 0.73409(7) 0.0202(4) Uani 1 1 d . . . . .

loop_
_atom_site_aniso_label
_atom_site_aniso_U_11
_atom_site_aniso_U_22
_atom_site_aniso_U_33
_atom_site_aniso_U_23
_atom_site_aniso_U_13
_atom_site_aniso_U_12
Ru1 0.01422(8) 0.01359(8) 0.01408(8) -0.00187(6) 0.00115(6) -0.00053(6)
P2 0.0139(2) 0.0146(2) 0.0165(2) -0.00221(19) -0.00071(19) -0.00071(19)
P1 0.0196(3) 0.0183(3) 0.0172(2) 0.0016(2) -0.0004(2) 0.0011(2)
F13 0.0391(8) 0.0264(7) 0.0290(7) -0.0125(6) 0.0048(6) -0.0020(6)
F24 0.0430(9) 0.0211(7) 0.0465(9) 0.0019(6) 0.0135(7) 0.0071(6)
F17 0.0312(8) 0.0351(9) 0.0559(10) 0.0039(8) 0.0007(7) -0.0168(7)
F25 0.0236(7) 0.0393(9) 0.0563(10) 0.0060(8) 0.0112(7) 0.0134(7)
F15 0.0596(11) 0.0149(7) 0.0488(10) -0.0027(6) 0.0261(8) -0.0050(7)
F14 0.0290(8) 0.0323(8) 0.0578(10) -0.0180(7) 0.0149(7) 0.0068(6)
F12 0.0587(11) 0.0363(9) 0.0204(7) 0.0047(6) -0.0054(7) -0.0123(8)
F1 0.033(5) 0.038(3) 0.033(2) -0.0034(19) 0.000(3) -0.022(3)
F2 0.026(3) 0.015(3) 0.064(5) 0.0058(17) 0.0164(19) 0.0053(17)
F3 0.042(3) 0.025(3) 0.040(4) -0.003(2) 0.031(4) -0.005(2)
F200 0.049(6) 0.032(7) 0.024(5) 0.001(4) -0.003(5) -0.018(5)
F100 0.045(7) 0.009(4) 0.15(2) 0.005(10) 0.032(11) 0.005(4)
F300 0.029(9) 0.066(10) 0.035(7) 0.012(6) -0.007(5) -0.026(7)
F9 0.0230(7) 0.0495(10) 0.0486(10) -0.0174(8) -0.0003(7) 0.0141(7)
F6 0.0851(19) 0.0238(10) 0.0344(11) 0.0045(9) -0.0338(12) -0.0224(11)
F5 0.0296(7) 0.0848(12) 0.0472(8) -0.0373(8) -0.0073(6) 0.0005(7)
F4 0.0730(17) 0.082(2) 0.0161(9) -0.0058(11) 0.0048(10) -0.0429(15)
F600 0.0581(11) 0.0392(9) 0.0286(8) 0.0089(7) 0.0010(7) 0.0033(8)
F400 0.0290(8) 0.0323(8) 0.0578(10) -0.0180(7) 0.0149(7) 0.0068(6)
F500 0.0391(8) 0.0264(7) 0.0290(7) -0.0125(6) 0.0048(6) -0.0020(6)
F10 0.0453(10) 0.0318(8) 0.0488(10) 0.0093(7) -0.0074(8) -0.0201(7)
F18 0.0208(7) 0.0497(10) 0.0503(10) 0.0003(8) -0.0110(7) 0.0021(7)
F11 0.0468(10) 0.0319(9) 0.0474(10) 0.0122(7) 0.0098(8) 0.0133(7)
F21 0.0581(11) 0.0392(9) 0.0286(8) 0.0089(7) 0.0010(7) 0.0033(8)
F16 0.0296(7) 0.0848(12) 0.0472(8) -0.0373(8) -0.0073(6) 0.0005(7)
F8 0.0262(8) 0.0885(14) 0.0280(8) -0.0131(9) -0.0085(6) 0.0162(9)
F19 0.0923(15) 0.0490(11) 0.0152(7) -0.0062(7) 0.0000(8) 0.0261(10)
F7 0.0166(7) 0.0530(11) 0.0854(14) -0.0060(10) -0.0027(8) -0.0062(7)
F23 0.0691(12) 0.0406(10) 0.0406(9) -0.0258(8) -0.0187(9) 0.0306(9)
F20 0.0302(9) 0.0846(15) 0.0383(9) 0.0203(9) -0.0057(7) 0.0104(9)
O2 0.0242(9) 0.0552(12) 0.0227(8) -0.0010(8) 0.0063(7) 0.0070(8)
O1 0.0325(10) 0.0195(9) 0.0607(13) -0.0046(8) -0.0066(9) -0.0064(8)
C55 0.0170(10) 0.0157(9) 0.0220(10) -0.0026(8) 0.0056(8) 0.0013(8)
C56 0.0234(11) 0.0204(11) 0.0264(11) -0.0037(9) 0.0070(9) 0.0000(9)
C57 0.0214(10) 0.0179(10) 0.0177(9) 0.0013(8) 0.0032(8) 0.0026(8)
C58 0.0150(9) 0.0194(10) 0.0182(9) -0.0053(8) 0.0013(8) 0.0019(8)
C59 0.0146(9) 0.0173(9) 0.0160(9) -0.0024(7) 0.0020(7) 0.0046(8)
C60 0.0227(10) 0.0208(10) 0.0155(9) -0.0038(8) 0.0011(8) -0.0019(8)
C61 0.0187(10) 0.0150(9) 0.0170(9) -0.0017(7) 0.0011(8) 0.0016(8)
C68 0.0245(11) 0.0251(12) 0.0255(11) -0.0071(9) 0.0007(9) 0.0068(9)
C62 0.0200(10) 0.0144(9) 0.0185(9) -0.0012(7) 0.0071(8) 0.0010(8)
C1 0.0193(10) 0.0157(9) 0.0149(9) -0.0011(7) 0.0020(8) -0.0001(8)
C2 0.0167(10) 0.0210(10) 0.0156(9) 0.0011(8) 0.0015(8) -0.0025(8)
C3 0.0212(10) 0.0252(11) 0.0158(9) -0.0021(8) 0.0007(8) 0.0031(9)
C4 0.0162(9) 0.0204(10) 0.0192(10) 0.0039(8) 0.0055(8) 0.0026(8)
C5 0.0196(10) 0.0189(10) 0.0172(9) -0.0023(8) 0.0026(8) 0.0035(8)
C6 0.0161(9) 0.0213(10) 0.0133(9) -0.0031(8) 0.0002(7) -0.0001(8)
C7 0.0192(10) 0.0232(11) 0.0162(9) -0.0009(8) -0.0002(8) -0.0025(8)
C8 0.0218(10) 0.0164(10) 0.0170(9) -0.0017(8) 0.0008(8) 0.0014(8)
C9 0.0272(11) 0.0210(11) 0.0185(10) 0.0005(8) -0.0025(9) 0.0000(9)
C10 0.0218(10) 0.0256(11) 0.0178(10) -0.0080(8) 0.0026(8) 0.0031(9)
C11 0.0147(9) 0.0189(10) 0.0176(9) -0.0040(8) 0.0013(7) 0.0014(8)
C12 0.0253(11) 0.0172(10) 0.0305(12) -0.0040(9) 0.0126(9) 0.0005(9)
C13 0.0173(10) 0.0342(13) 0.0269(11) -0.0031(10) 0.0016(9) -0.0037(9)
C14 0.0164(10) 0.0200(10) 0.0235(11) -0.0068(8) 0.0017(8) 0.0039(8)
C15 0.0171(9) 0.0144(9) 0.0125(8) 0.0001(7) 0.0019(7) 0.0005(7)
C16 0.0307(12) 0.0253(12) 0.0231(11) 0.0003(9) -0.0002(9) -0.0076(10)
C17 0.0249(11) 0.0175(10) 0.0259(11) -0.0088(8) -0.0029(9) -0.0025(9)
C18 0.0268(12) 0.0189(11) 0.0264(11) -0.0084(9) -0.0050(9) -0.0039(9)
C19 0.0280(12) 0.0250(12) 0.0214(11) 0.0023(9) -0.0047(9) 0.0008(9)
C20 0.0164(10) 0.0215(10) 0.0179(10) -0.0027(8) -0.0001(8) 0.0031(8)
C21 0.0345(13) 0.0196(11) 0.0305(12) -0.0070(9) -0.0030(10) -0.0058(10)
C22 0.0172(10) 0.0160(9) 0.0161(9) -0.0023(7) 0.0024(8) -0.0008(8)
C23 0.0191(10) 0.0280(12) 0.0231(11) -0.0069(9) 0.0035(8) -0.0048(9)
C24 0.0237(11) 0.0259(11) 0.0197(10) -0.0075(9) -0.0003(8) -0.0005(9)
C25 0.0259(12) 0.0234(11) 0.0231(11) -0.0046(9) -0.0088(9) -0.0025(9)
C26 0.0185(11) 0.0243(11) 0.0396(13) 0.0034(10) 0.0080(10) -0.0013(9)
C27 0.0252(12) 0.0271(12) 0.0365(14) -0.0112(10) -0.0071(10) -0.0021(10)
C28 0.0190(10) 0.0253(11) 0.0200(10) -0.0011(8) 0.0032(8) 0.0030(9)
C29 0.0347(13) 0.0329(13) 0.0174(10) -0.0043(9) 0.0014(9) 0.0086(11)
C30 0.0166(9) 0.0197(10) 0.0120(8) -0.0044(7) 0.0026(7) 0.0015(8)
C31 0.0265(11) 0.0237(11) 0.0171(10) -0.0005(8) -0.0052(8) -0.0015(9)
C32 0.0230(11) 0.0154(10) 0.0293(12) -0.0041(8) -0.0046(9) -0.0025(8)
C33 0.0353(14) 0.0274(13) 0.0402(15) -0.0097(11) 0.0067(11) -0.0123(11)
C34 0.0295(12) 0.0296(12) 0.0225(11) 0.0073(9) 0.0053(9) 0.0029(10)
C35 0.0207(10) 0.0185(10) 0.0174(9) -0.0027(8) -0.0044(8) -0.0024(8)
C36 0.0173(10) 0.0226(11) 0.0166(9) -0.0038(8) 0.0014(8) 0.0051(8)
C37 0.0158(10) 0.0406(14) 0.0340(13) -0.0111(11) 0.0002(9) 0.0043(10)
C38 0.0271(12) 0.0399(14) 0.0237(11) 0.0054(10) 0.0048(9) -0.0060(11)
C39 0.0290(13) 0.0240(12) 0.0428(15) -0.0071(11) 0.0050(11) 0.0048(10)
C40 0.0200(10) 0.0147(9) 0.0212(10) -0.0030(8) -0.0036(8) -0.0022(8)
C41 0.0448(16) 0.0514(18) 0.0236(12) 0.0155(12) 0.0027(11) 0.0042(14)
C42 0.0220(11) 0.0266(12) 0.0341(13) -0.0071(10) 0.0022(10) 0.0053(9)
C43 0.0146(10) 0.0319(12) 0.0196(10) -0.0075(9) 0.0012(8) 0.0016(9)
C44 0.0197(10) 0.0167(10) 0.0164(9) -0.0026(7) -0.0024(8) -0.0016(8)
C45 0.0208(11) 0.0248(12) 0.0290(12) 0.0009(9) 0.0010(9) 0.0054(9)
C46 0.0379(14) 0.0269(13) 0.0411(15) 0.0113(11) 0.0096(12) -0.0003(11)
C47 0.0243(12) 0.0329(14) 0.0456(16) -0.0148(12) 0.0012(11) -0.0075(11)
C48 0.0372(15) 0.0560(18) 0.0225(12) 0.0035(12) 0.0070(11) 0.0045(13)
C49 0.0223(11) 0.0143(10) 0.0258(11) -0.0027(8) -0.0061(9) -0.0007(8)
C50 0.0190(10) 0.0169(10) 0.0293(11) 0.0025(8) 0.0012(9) 0.0015(8)
C51 0.0199(11) 0.0365(14) 0.0334(13) -0.0004(11) 0.0018(10) 0.0026(10)
B1 0.0162(10) 0.0163(10) 0.0131(10) -0.0024(8) 0.0003(8) 0.0024(8)
C63 0.0307(14) 0.0390(15) 0.0418(15) 0.0090(12) -0.0009(12) 0.0131(12)
C64 0.0339(14) 0.0420(15) 0.0293(13) 0.0029(11) 0.0094(11) 0.0041(12)
C65 0.0156(9) 0.0269(11) 0.0170(10) -0.0010(8) -0.0005(8) 0.0015(8)

loop_
_atom_type_symbol
_atom_type_description
_atom_type_scat_dispersion_real
_atom_type_scat_dispersion_imag
_atom_type_scat_source
C C 0.0033 0.0016 'International Tables Vol C Tables 4.2.6.8 and 6.1.1.4'
P P 0.1023 0.0942 'International Tables Vol C Tables 4.2.6.8 and 6.1.1.4'
Cl Cl 0.1484 0.1585 'International Tables Vol C Tables 4.2.6.8 and 6.1.1.4'
Ru Ru -1.2594 0.8363 'International Tables Vol C Tables 4.2.6.8 and 6.1.1.4'
F F 0.0171 0.0103 'International Tables Vol C Tables 4.2.6.8 and 6.1.1.4'
O O 0.0106 0.0060 'International Tables Vol C Tables 4.2.6.8 and 6.1.1.4'
B B 0.0013 0.0007 'International Tables Vol C Tables 4.2.6.8 and 6.1.1.4'
H H 0.0000 0.0000 'International Tables Vol C Tables 4.2.6.8 and 6.1.1.4'

loop_
_geom_angle_atom_site_label_1
_geom_angle_atom_site_label_2
_geom_angle_atom_site_label_3
_geom_angle
_geom_angle_site_symmetry_1
_geom_angle_site_symmetry_3
_geom_angle_publ_flag
C65 Ru1 C50 92.38(10) . . ?
C65 Ru1 C44 91.30(9) . . ?
C50 Ru1 C44 176.31(9) . . ?
C65 Ru1 P2 93.33(7) . . ?
C50 Ru1 P2 97.52(7) . . ?
C44 Ru1 P2 82.53(6) . . ?
C65 Ru1 P1 94.01(7) . . ?
C50 Ru1 P1 96.20(7) . . ?
C44 Ru1 P1 83.26(6) . . ?
P2 Ru1 P1 164.14(2) . . ?
C49 P2 C7 108.06(10) . . ?
C49 P2 C28 104.41(11) . . ?
C7 P2 C28 111.85(10) . . ?
C49 P2 Ru1 102.39(7) . . ?
C7 P2 Ru1 119.28(7) . . ?
C28 P2 Ru1 109.39(7) . . ?
C31 P1 C45 107.34(11) . . ?
C31 P1 C34 105.30(11) . . ?
C45 P1 C34 112.45(11) . . ?
C31 P1 Ru1 100.99(8) . . ?
C45 P1 Ru1 119.75(8) . . ?
C34 P1 Ru1 109.39(8) . . ?
C58 C55 C57 121.2(2) . . ?
C58 C55 C56 121.2(2) . . ?
C57 C55 C56 117.6(2) . . ?
F100 C56 F200 108(2) . . ?
F1 C56 F3 107.9(9) . . ?
F1 C56 F2 106.4(9) . . ?
F3 C56 F2 104.5(8) . . ?
F100 C56 F300 105.9(18) . . ?
F200 C56 F300 101.8(15) . . ?
F100 C56 C55 112.6(12) . . ?
F1 C56 C55 113.6(7) . . ?
F200 C56 C55 114.7(10) . . ?
F3 C56 C55 110.9(6) . . ?
F2 C56 C55 112.9(6) . . ?
F300 C56 C55 113.0(13) . . ?
C8 C57 C55 117.6(2) . . ?
C8 C57 H57 121.2 . . ?
C55 C57 H57 121.2 . . ?
C55 C58 C59 122.14(19) . . ?
C55 C58 H58 118.9 . . ?
C59 C58 H58 118.9 . . ?
C58 C59 C61 115.67(19) . . ?
C58 C59 B1 121.19(18) . . ?
C61 C59 B1 122.83(19) . . ?
C23 C60 C6 121.1(2) . . ?
C23 C60 C16 120.7(2) . . ?
C6 C60 C16 118.2(2) . . ?
C8 C61 C59 122.2(2) . . ?
C8 C61 H61 118.9 . . ?
C59 C61 H61 118.9 . . ?
F24 C68 F23 106.7(2) . . ?
F24 C68 F25 105.35(19) . . ?
F23 C68 F25 105.9(2) . . ?
F24 C68 C14 113.37(19) . . ?
F23 C68 C14 113.02(19) . . ?
F25 C68 C14 111.8(2) . . ?
C4 C62 C22 121.14(19) . . ?
C4 C62 C12 120.65(19) . . ?
C22 C62 C12 118.15(19) . . ?
C2 C1 C15 122.32(19) . . ?
C2 C1 H1 118.8 . . ?
C15 C1 H1 118.8 . . ?
C4 C2 C1 120.92(19) . . ?
C4 C2 C13 120.4(2) . . ?
C1 C2 C13 118.7(2) . . ?
C10 C3 C5 120.9(2) . . ?
C10 C3 C29 120.7(2) . . ?
C5 C3 C29 118.4(2) . . ?
C62 C4 C2 117.75(19) . . ?
C62 C4 H4 121.1 . . ?
C2 C4 H4 121.1 . . ?
C3 C5 C11 122.6(2) . . ?
C3 C5 H5 118.7 . . ?
C11 C5 H5 118.7 . . ?
C60 C6 C30 122.3(2) . . ?
C60 C6 H6 118.9 . . ?
C30 C6 H6 118.9 . . ?
C24 C7 C19 109.31(18) . . ?
C24 C7 C38 109.4(2) . . ?
C19 C7 C38 107.20(19) . . ?
C24 C7 P2 109.36(15) . . ?
C19 C7 P2 112.45(16) . . ?
C38 C7 P2 109.10(15) . . ?
C57 C8 C61 121.1(2) . . ?
C57 C8 C9 118.96(19) . . ?
C61 C8 C9 119.90(19) . . ?
F5 C9 F6 108.7(3) . . ?
F400 C9 F500 109.3(6) . . ?
F5 C9 F4 106.0(2) . . ?
F6 C9 F4 102.4(2) . . ?
F400 C9 F600 111.7(6) . . ?
F500 C9 F600 95.2(5) . . ?
F400 C9 C8 116.6(4) . . ?
F5 C9 C8 113.2(2) . . ?
F6 C9 C8 113.86(19) . . ?
F500 C9 C8 112.5(3) . . ?
F4 C9 C8 111.8(2) . . ?
F600 C9 C8 109.5(3) . . ?
C14 C10 C3 118.05(19) . . ?
C14 C10 H10 121.0 . . ?
C3 C10 H10 121.0 . . ?
C20 C11 C5 115.42(19) . . ?
C20 C11 B1 125.62(19) . . ?
C5 C11 B1 118.81(18) . . ?
F15 C12 F14 107.12(19) . . ?
F15 C12 F13 105.58(19) . . ?
F14 C12 F13 105.92(18) . . ?
F15 C12 C62 112.77(18) . . ?
F14 C12 C62 113.04(19) . . ?
F13 C12 C62 111.86(19) . . ?
F17 C13 F18 106.04(19) . . ?
F17 C13 F16 106.8(2) . . ?
F18 C13 F16 106.1(2) . . ?
F17 C13 C2 112.3(2) . . ?
F18 C13 C2 112.8(2) . . ?
F16 C13 C2 112.23(19) . . ?
C10 C14 C20 121.0(2) . . ?
C10 C14 C68 119.11(19) . . ?
C20 C14 C68 119.9(2) . . ?
C1 C15 C22 115.77(19) . . ?
C1 C15 B1 123.24(18) . . ?
C22 C15 B1 120.95(18) . . ?
F10 C16 F11 107.1(2) . . ?
F10 C16 F12 106.9(2) . . ?
F11 C16 F12 105.1(2) . . ?
F10 C16 C60 113.0(2) . . ?
F11 C16 C60 112.7(2) . . ?
F12 C16 C60 111.5(2) . . ?
C21 C17 C18 119.0(2) . . ?
C21 C17 C32 120.8(2) . . ?
C18 C17 C32 120.2(2) . . ?
C27 C18 C17 119.0(2) . . ?
C27 C18 C25 120.5(2) . . ?
C17 C18 C25 120.5(2) . . ?
C7 C19 H19A 109.5 . . ?
C7 C19 H19B 109.5 . . ?
H19A C19 H19B 109.5 . . ?
C7 C19 H19C 109.5 . . ?
H19A C19 H19C 109.5 . . ?
H19B C19 H19C 109.5 . . ?
C14 C20 C11 122.1(2) . . ?
C14 C20 H20 119.0 . . ?
C11 C20 H20 119.0 . . ?
C33 C21 C17 121.1(2) . . ?
C33 C21 H21 119.5 . . ?
C17 C21 H21 119.5 . . ?
C62 C22 C15 122.03(19) . . ?
C62 C22 H22 119.0 . . ?
C15 C22 H22 119.0 . . ?
C43 C23 C60 117.5(2) . . ?
C43 C23 H23 121.3 . . ?
C60 C23 H23 121.3 . . ?
C7 C24 H24A 109.5 . . ?
C7 C24 H24B 109.5 . . ?
H24A C24 H24B 109.5 . . ?
C7 C24 H24C 109.5 . . ?
H24A C24 H24C 109.5 . . ?
H24B C24 H24C 109.5 . . ?
C18 C25 C35 114.59(19) . . ?
C18 C25 H25A 108.6 . . ?
C35 C25 H25A 108.6 . . ?
C18 C25 H25B 108.6 . . ?
C35 C25 H25B 108.6 . . ?
H25A C25 H25B 107.6 . . ?
C28 C26 H26A 109.5 . . ?
C28 C26 H26B 109.5 . . ?
H26A C26 H26B 109.5 . . ?
C28 C26 H26C 109.5 . . ?
H26A C26 H26C 109.5 . . ?
H26B C26 H26C 109.5 . . ?
C47 C27 C18 121.4(2) . . ?
C47 C27 H27 119.3 . . ?
C18 C27 H27 119.3 . . ?
C26 C28 C42 109.81(19) . . ?
C26 C28 C48 108.8(2) . . ?
C42 C28 C48 107.7(2) . . ?
C26 C28 P2 111.51(16) . . ?
C42 C28 P2 114.47(17) . . ?
C48 C28 P2 104.21(16) . . ?
F19 C29 F20 107.4(2) . . ?
F19 C29 F21 105.6(2) . . ?
F20 C29 F21 105.5(2) . . ?
F19 C29 C3 113.3(2) . . ?
F20 C29 C3 112.1(2) . . ?
F21 C29 C3 112.5(2) . . ?
C36 C30 C6 115.2(2) . . ?
C36 C30 B1 122.47(19) . . ?
C6 C30 B1 122.27(18) . . ?
C35 C31 P1 110.86(14) . . ?
C35 C31 H31A 109.5 . . ?
P1 C31 H31A 109.5 . . ?
C35 C31 H31B 109.5 . . ?
P1 C31 H31B 109.5 . . ?
H31A C31 H31B 108.1 . . ?
C17 C32 C40 115.23(19) . . ?
C17 C32 H32A 108.5 . . ?
C40 C32 H32A 108.5 . . ?
C17 C32 H32B 108.5 . . ?
C40 C32 H32B 108.5 . . ?
H32A C32 H32B 107.5 . . ?
C47 C33 C21 119.5(3) . . ?
C47 C33 H33 120.2 . . ?
C21 C33 H33 120.2 . . ?
C64 C34 C41 108.8(2) . . ?
C64 C34 C46 107.2(2) . . ?
C41 C34 C46 109.9(2) . . ?
C64 C34 P1 105.09(17) . . ?
C41 C34 P1 113.19(19) . . ?
C46 C34 P1 112.29(18) . . ?
C31 C35 C44 109.42(18) . . ?
C31 C35 C25 107.25(17) . . ?
C44 C35 C25 115.05(18) . . ?
C31 C35 H35 108.3 . . ?
C44 C35 H35 108.3 . . ?
C25 C35 H35 108.3 . . ?
C43 C36 C30 122.5(2) . . ?
C43 C36 H36 118.7 . . ?
C30 C36 H36 118.7 . . ?
F9 C37 F7 106.7(2) . . ?
F9 C37 F8 105.5(2) . . ?
F7 C37 F8 106.4(2) . . ?
F9 C37 C43 112.6(2) . . ?
F7 C37 C43 113.2(2) . . ?
F8 C37 C43 111.9(2) . . ?
C7 C38 H38A 109.5 . . ?
C7 C38 H38B 109.5 . . ?
H38A C38 H38B 109.5 . . ?
C7 C38 H38C 109.5 . . ?
H38A C38 H38C 109.5 . . ?
H38B C38 H38C 109.5 . . ?
C45 C39 H39A 109.5 . . ?
C45 C39 H39B 109.5 . . ?
H39A C39 H39B 109.5 . . ?
C45 C39 H39C 109.5 . . ?
H39A C39 H39C 109.5 . . ?
H39B C39 H39C 109.5 . . ?
C49 C40 C44 109.64(18) . . ?
C49 C40 C32 105.86(17) . . ?
C44 C40 C32 115.38(18) . . ?
C49 C40 H40 108.6 . . ?
C44 C40 H40 108.6 . . ?
C32 C40 H40 108.6 . . ?
C34 C41 H41A 109.5 . . ?
C34 C41 H41B 109.5 . . ?
H41A C41 H41B 109.5 . . ?
C34 C41 H41C 109.5 . . ?
H41A C41 H41C 109.5 . . ?
H41B C41 H41C 109.5 . . ?
C28 C42 H42A 109.5 . . ?
C28 C42 H42B 109.5 . . ?
H42A C42 H42B 109.5 . . ?
C28 C42 H42C 109.5 . . ?
H42A C42 H42C 109.5 . . ?
H42B C42 H42C 109.5 . . ?
C36 C43 C23 121.2(2) . . ?
C36 C43 C37 118.1(2) . . ?
C23 C43 C37 120.7(2) . . ?
C35 C44 C40 116.04(18) . . ?
C35 C44 Ru1 113.91(14) . . ?
C40 C44 Ru1 113.76(13) . . ?
C35 C44 H44 103.7 . . ?
C40 C44 H44 103.7 . . ?
Ru1 C44 H44 103.7 . . ?
C39 C45 C51 109.0(2) . . ?
C39 C45 C63 109.6(2) . . ?
C51 C45 C63 107.5(2) . . ?
C39 C45 P1 109.82(16) . . ?
C51 C45 P1 108.67(17) . . ?
C63 C45 P1 112.24(18) . . ?
C34 C46 H46A 109.5 . . ?
C34 C46 H46B 109.5 . . ?
H46A C46 H46B 109.5 . . ?
C34 C46 H46C 109.5 . . ?
H46A C46 H46C 109.5 . . ?
H46B C46 H46C 109.5 . . ?
C27 C47 C33 120.0(2) . . ?
C27 C47 H47 120.0 . . ?
C33 C47 H47 120.0 . . ?
C28 C48 H48A 109.5 . . ?
C28 C48 H48B 109.5 . . ?
H48A C48 H48B 109.5 . . ?
C28 C48 H48C 109.5 . . ?
H48A C48 H48C 109.5 . . ?
H48B C48 H48C 109.5 . . ?
C40 C49 P2 112.26(15) . . ?
C40 C49 H49A 109.2 . . ?
P2 C49 H49A 109.2 . . ?
C40 C49 H49B 109.2 . . ?
P2 C49 H49B 109.2 . . ?
H49A C49 H49B 107.9 . . ?
O1 C50 Ru1 173.8(2) . . ?
C45 C51 H51A 109.5 . . ?
C45 C51 H51B 109.5 . . ?
H51A C51 H51B 109.5 . . ?
C45 C51 H51C 109.5 . . ?
H51A C51 H51C 109.5 . . ?
H51B C51 H51C 109.5 . . ?
C30 B1 C11 105.20(16) . . ?
C30 B1 C15 110.50(17) . . ?
C11 B1 C15 110.55(16) . . ?
C30 B1 C59 112.31(17) . . ?
C11 B1 C59 113.72(17) . . ?
C15 B1 C59 104.67(16) . . ?
C45 C63 H63A 109.5 . . ?
C45 C63 H63B 109.5 . . ?
H63A C63 H63B 109.5 . . ?
C45 C63 H63C 109.5 . . ?
H63A C63 H63C 109.5 . . ?
H63B C63 H63C 109.5 . . ?
C34 C64 H64A 109.5 . . ?
C34 C64 H64B 109.5 . . ?
H64A C64 H64B 109.5 . . ?
C34 C64 H64C 109.5 . . ?
H64A C64 H64C 109.5 . . ?
H64B C64 H64C 109.5 . . ?
O2 C65 Ru1 179.0(2) . . ?

loop_
_geom_bond_atom_site_label_1
_geom_bond_atom_site_label_2
_geom_bond_distance
_geom_bond_site_symmetry_2
_geom_bond_publ_flag
Ru1 C65 1.807(2) . ?
Ru1 C50 1.952(2) . ?
Ru1 C44 2.164(2) . ?
Ru1 P2 2.3826(6) . ?
Ru1 P1 2.3903(6) . ?
P2 C49 1.831(2) . ?
P2 C7 1.875(2) . ?
P2 C28 1.879(2) . ?
P1 C31 1.830(2) . ?
P1 C45 1.878(2) . ?
P1 C34 1.882(2) . ?
F13 C12 1.347(3) . ?
F24 C68 1.335(3) . ?
F17 C13 1.338(3) . ?
F25 C68 1.345(3) . ?
F15 C12 1.335(3) . ?
F14 C12 1.341(3) . ?
F12 C16 1.343(3) . ?
F1 C56 1.300(17) . ?
F2 C56 1.391(13) . ?
F3 C56 1.348(8) . ?
F200 C56 1.338(18) . ?
F100 C56 1.23(3) . ?
F300 C56 1.41(3) . ?
F9 C37 1.333(3) . ?
F6 C9 1.320(3) . ?
F5 C9 1.288(3) . ?
F4 C9 1.357(3) . ?
F600 C9 1.428(9) . ?
F400 C9 1.208(7) . ?
F500 C9 1.339(8) . ?
F10 C16 1.334(3) . ?
F18 C13 1.339(3) . ?
F11 C16 1.340(3) . ?
F21 C29 1.343(3) . ?
F16 C13 1.341(3) . ?
F8 C37 1.342(3) . ?
F19 C29 1.329(3) . ?
F7 C37 1.338(3) . ?
F23 C68 1.336(3) . ?
F20 C29 1.336(3) . ?
O2 C65 1.150(3) . ?
O1 C50 1.138(3) . ?
C55 C58 1.388(3) . ?
C55 C57 1.395(3) . ?
C55 C56 1.498(3) . ?
C57 C8 1.387(3) . ?
C57 H57 0.9500 . ?
C58 C59 1.404(3) . ?
C58 H58 0.9500 . ?
C59 C61 1.406(3) . ?
C59 B1 1.642(3) . ?
C60 C23 1.391(3) . ?
C60 C6 1.391(3) . ?
C60 C16 1.501(3) . ?
C61 C8 1.392(3) . ?
C61 H61 0.9500 . ?
C68 C14 1.495(3) . ?
C62 C4 1.388(3) . ?
C62 C22 1.393(3) . ?
C62 C12 1.502(3) . ?
C1 C2 1.395(3) . ?
C1 C15 1.397(3) . ?
C1 H1 0.9500 . ?
C2 C4 1.390(3) . ?
C2 C13 1.497(3) . ?
C3 C10 1.387(3) . ?
C3 C5 1.390(3) . ?
C3 C29 1.501(3) . ?
C4 H4 0.9500 . ?
C5 C11 1.405(3) . ?
C5 H5 0.9500 . ?
C6 C30 1.405(3) . ?
C6 H6 0.9500 . ?
C7 C24 1.531(3) . ?
C7 C19 1.535(3) . ?
C7 C38 1.539(3) . ?
C8 C9 1.498(3) . ?
C10 C14 1.384(3) . ?
C10 H10 0.9500 . ?
C11 C20 1.402(3) . ?
C11 B1 1.640(3) . ?
C14 C20 1.402(3) . ?
C15 C22 1.406(3) . ?
C15 B1 1.642(3) . ?
C17 C21 1.398(4) . ?
C17 C18 1.403(3) . ?
C17 C32 1.503(3) . ?
C18 C27 1.397(3) . ?
C18 C25 1.503(4) . ?
C19 H19A 0.9800 . ?
C19 H19B 0.9800 . ?
C19 H19C 0.9800 . ?
C20 H20 0.9500 . ?
C21 C33 1.393(4) . ?
C21 H21 0.9500 . ?
C22 H22 0.9500 . ?
C23 C43 1.389(3) . ?
C23 H23 0.9500 . ?
C24 H24A 0.9800 . ?
C24 H24B 0.9800 . ?
C24 H24C 0.9800 . ?
C25 C35 1.553(3) . ?
C25 H25A 0.9900 . ?
C25 H25B 0.9900 . ?
C26 C28 1.535(3) . ?
C26 H26A 0.9800 . ?
C26 H26B 0.9800 . ?
C26 H26C 0.9800 . ?
C27 C47 1.379(4) . ?
C27 H27 0.9500 . ?
C28 C42 1.536(3) . ?
C28 C48 1.539(3) . ?
C30 C36 1.405(3) . ?
C30 B1 1.638(3) . ?
C31 C35 1.538(3) . ?
C31 H31A 0.9900 . ?
C31 H31B 0.9900 . ?
C32 C40 1.558(3) . ?
C32 H32A 0.9900 . ?
C32 H32B 0.9900 . ?
C33 C47 1.383(4) . ?
C33 H33 0.9500 . ?
C34 C64 1.533(4) . ?
C34 C41 1.536(4) . ?
C34 C46 1.537(4) . ?
C35 C44 1.543(3) . ?
C35 H35 1.0000 . ?
C36 C43 1.384(3) . ?
C36 H36 0.9500 . ?
C37 C43 1.505(3) . ?
C38 H38A 0.9800 . ?
C38 H38B 0.9800 . ?
C38 H38C 0.9800 . ?
C39 C45 1.535(4) . ?
C39 H39A 0.9800 . ?
C39 H39B 0.9800 . ?
C39 H39C 0.9800 . ?
C40 C49 1.541(3) . ?
C40 C44 1.547(3) . ?
C40 H40 1.0000 . ?
C41 H41A 0.9800 . ?
C41 H41B 0.9800 . ?
C41 H41C 0.9800 . ?
C42 H42A 0.9800 . ?
C42 H42B 0.9800 . ?
C42 H42C 0.9800 . ?
C44 H44 1.0000 . ?
C45 C51 1.537(4) . ?
C45 C63 1.540(3) . ?
C46 H46A 0.9800 . ?
C46 H46B 0.9800 . ?
C46 H46C 0.9800 . ?
C47 H47 0.9500 . ?
C48 H48A 0.9800 . ?
C48 H48B 0.9800 . ?
C48 H48C 0.9800 . ?
C49 H49A 0.9900 . ?
C49 H49B 0.9900 . ?
C51 H51A 0.9800 . ?
C51 H51B 0.9800 . ?
C51 H51C 0.9800 . ?
C63 H63A 0.9800 . ?
C63 H63B 0.9800 . ?
C63 H63C 0.9800 . ?
C64 H64A 0.9800 . ?
C64 H64B 0.9800 . ?
C64 H64C 0.9800 . ?
